data_7157462
loop_
_publ_author_name
'Fang, Benyao'
'Hou, Jiao'
'Tian, Jinyue'
'Yu, Wenquan'
'Chang, Junbiao'

_publ_section_title
;
 Synthesis of phenanthridines by I<sub>2</sub>-mediated sp<sup>3</sup> C-H
 amination.
;
_journal_issue 17
_journal_name_full 'Organic &amp; biomolecular chemistry'
_journal_page_first 3312
_journal_page_last 3323
_journal_paper_doi 10.1039/d0ob00433b
_journal_volume 18
_journal_year 2020
_chemical_formula_moiety 'C20 H14 Cl N'
_chemical_formula_sum 'C20 H14 Cl N'
_chemical_formula_weight 303.77
_chemical_melting_point 445.0(10)
_chemical_name_systematic 2-chloro-6-(p-tolyl)phenanthridine
_space_group_crystal_system triclinic
_space_group_IT_number 2
_space_group_name_Hall '-P 1'
_space_group_name_H-M_alt 'P -1'
_atom_sites_solution_hydrogens geom
_atom_sites_solution_primary iterative
_audit_creation_date 2019-10-10
_audit_creation_method
;
Olex2 1.2
(compiled 2018.05.29 svn.r3508 for OlexSys, GUI svn.r5506)
;
_audit_update_record
;
2020-01-28 deposited with the CCDC.	2020-04-09 downloaded from the CCDC.
;
_cell_angle_alpha 105.531(8)
_cell_angle_beta 91.027(9)
_cell_angle_gamma 101.719(10)
_cell_formula_units_Z 2
_cell_length_a 5.5878(7)
_cell_length_b 10.8004(11)
_cell_length_c 13.7039(12)
_cell_measurement_reflns_used 1265
_cell_measurement_temperature 293(2)
_cell_measurement_theta_max 70.4740
_cell_measurement_theta_min 4.3670
_cell_volume 777.93(15)
_computing_cell_refinement 'CrysAlisPro 1.171.40.53 (Rigaku OD, 2019)'
_computing_data_collection 'CrysAlisPro 1.171.40.53 (Rigaku OD, 2019)'
_computing_data_reduction 'CrysAlisPro 1.171.40.53 (Rigaku OD, 2019)'
_computing_molecular_graphics 'Olex2 (Dolomanov et al., 2009)'
_computing_publication_material 'Olex2 (Dolomanov et al., 2009)'
_computing_structure_refinement 'ShelXL (Sheldrick, 2015)'
_computing_structure_solution
;
Superflip (Palatinus & Chapuis, 2007;Palatinus & van der Lee, 2008;
Palatinus et al., 2012)
;
_diffrn_ambient_temperature 293(2)
_diffrn_detector 'CCD plate'
_diffrn_detector_area_resol_mean 16.2312
_diffrn_detector_type Eos
_diffrn_measured_fraction_theta_full 0.998
_diffrn_measured_fraction_theta_max 0.998
_diffrn_measurement_details
;
List of Runs (angles in degrees, time in seconds):

  # Type    Start    End  Width  t~exp~   \w     \q     \k     \f   Frames
#--------------------------------------------------------------------------
  1  \w    -62.00  36.00   1.00    1.00    --  -33.50  77.00   0.00   98
  2  \w    -36.00  74.00   1.00    1.00    --   36.54 -19.00 -30.00  110
  3  \w     29.00 102.00   1.00    1.00    --   36.54-142.00 106.00   73
  4  \w     -4.00  77.00   1.00    1.00    --   36.54 -99.00-120.00   81
  5  \w     -4.00  77.00   1.00    1.00    --   36.54 -99.00   0.00   81
  6  \w     18.00 105.00   1.00    1.00    --   36.54  57.00-180.00   87
  7  \w     57.00 111.00   1.00    1.00    --   36.54 178.00-180.00   54
  8  \w      8.00 106.00   1.00    1.00    --   36.54  77.00  30.00   98
  9  \w      8.00 106.00   1.00    1.00    --   36.54  77.00 120.00   98
 10  \w     18.00 105.00   1.00    1.00    --   36.54  57.00 150.00   87
 11  \w    -31.00  31.00   1.00    1.00    --   36.54 -57.00 -90.00   62
 12  \w     61.00  86.00   1.00    1.00    --   36.54 178.00 -30.00   25
 13  \w     37.00 148.00   1.00    2.50    --  108.00 -15.00  60.00  111
 14  \w     37.00 129.00   1.00    2.50    --  108.00 -30.00-120.00   92
 15  \w     40.00 124.00   1.00    2.50    --  108.00 -45.00   0.00   84
 16  \w     38.00  99.00   1.00    2.50    --  108.00 -94.00 150.00   61
 17  \w     46.00 109.00   1.00    2.50    --  108.00 -94.00  30.00   63
 18  \w    111.00 138.00   1.00    2.50    --  108.00 111.00-120.00   27
 19  \w     40.00 108.00   1.00    2.50    --  108.00 -77.00 -60.00   68
 20  \w     79.00 110.00   1.00    2.50    --  108.00 -94.00-180.00   31
 21  \w     39.00 128.00   1.00    2.50    --  108.00 -45.00 120.00   89
 22  \w     89.00 116.00   1.00    2.50    --  108.00 -77.00  30.00   27
 23  \w     88.00 177.00   1.00    2.50    --  108.00  30.00  60.00   89
 24  \w     38.00 109.00   1.00    2.50    --  108.00-111.00 -60.00   71
 25  \w     80.00 107.00   1.00    2.50    --  108.00 -15.00-180.00   27
;
_diffrn_measurement_device 'four-circle diffractometer'
_diffrn_measurement_device_type 'Xcalibur, Eos, Gemini'
_diffrn_measurement_method '\w scans'
_diffrn_orient_matrix_type 'CrysAlisPro convention (1999,Acta A55,543-557)'
_diffrn_orient_matrix_UB_11 -0.1028395000
_diffrn_orient_matrix_UB_12 -0.1277592000
_diffrn_orient_matrix_UB_13 -0.0845308000
_diffrn_orient_matrix_UB_21 -0.0653036000
_diffrn_orient_matrix_UB_22 -0.0741416000
_diffrn_orient_matrix_UB_23 0.0808538000
_diffrn_orient_matrix_UB_31 -0.2547576000
_diffrn_orient_matrix_UB_32 0.0342929000
_diffrn_orient_matrix_UB_33 0.0034053000
_diffrn_radiation_monochromator graphite
_diffrn_radiation_probe x-ray
_diffrn_radiation_type CuK\a
_diffrn_radiation_wavelength 1.54184
_diffrn_reflns_av_R_equivalents 0.0335
_diffrn_reflns_av_unetI/netI 0.0411
_diffrn_reflns_Laue_measured_fraction_full 0.998
_diffrn_reflns_Laue_measured_fraction_max 0.998
_diffrn_reflns_limit_h_max 4
_diffrn_reflns_limit_h_min -6
_diffrn_reflns_limit_k_max 12
_diffrn_reflns_limit_k_min -10
_diffrn_reflns_limit_l_max 16
_diffrn_reflns_limit_l_min -16
_diffrn_reflns_number 5607
_diffrn_reflns_point_group_measured_fraction_full 0.998
_diffrn_reflns_point_group_measured_fraction_max 0.998
_diffrn_reflns_theta_full 67.065
_diffrn_reflns_theta_max 67.065
_diffrn_reflns_theta_min 4.351
_diffrn_source 'fine-focus sealed X-ray tube'
_diffrn_source_type 'Enhance (Cu) X-ray Source'
_exptl_absorpt_coefficient_mu 2.113
_exptl_absorpt_correction_T_max 1.00000
_exptl_absorpt_correction_T_min 0.83987
_exptl_absorpt_correction_type multi-scan
_exptl_absorpt_process_details
;
CrysAlisPro 1.171.40.53 (Rigaku Oxford Diffraction, 2019)
Empirical absorption correction using spherical harmonics,
 implemented in SCALE3 ABSPACK scaling algorithm.
;
_exptl_crystal_colour colourless
_exptl_crystal_colour_primary colourless
_exptl_crystal_density_diffrn 1.297
_exptl_crystal_description prism
_exptl_crystal_F_000 316
_exptl_crystal_recrystallization_method 'Re-crystallisation from solvent: dichloromethane/hexane'
_exptl_crystal_size_max 0.2
_exptl_crystal_size_mid 0.14
_exptl_crystal_size_min 0.1
_refine_diff_density_max 0.200
_refine_diff_density_min -0.205
_refine_diff_density_rms 0.044
_refine_ls_extinction_method none
_refine_ls_goodness_of_fit_ref 1.015
_refine_ls_hydrogen_treatment constr
_refine_ls_matrix_type full
_refine_ls_number_parameters 200
_refine_ls_number_reflns 2778
_refine_ls_number_restraints 0
_refine_ls_restrained_S_all 1.015
_refine_ls_R_factor_all 0.0764
_refine_ls_R_factor_gt 0.0559
_refine_ls_shift/su_max 0.000
_refine_ls_shift/su_mean 0.000
_refine_ls_structure_factor_coef Fsqd
_refine_ls_weighting_details 'w=1/[\s^2^(Fo^2^)+(0.1092P)^2^+0.0003P] where P=(Fo^2^+2Fc^2^)/3'
_refine_ls_weighting_scheme calc
_refine_ls_wR_factor_gt 0.1624
_refine_ls_wR_factor_ref 0.1918
_reflns_Friedel_coverage 0.000
_reflns_number_gt 1915
_reflns_number_total 2778
_reflns_threshold_expression 'I > 2\s(I)'
_cod_data_source_file d0ob00433b2.cif
_cod_data_source_block 201910251
_cod_depositor_comments
;
The following automatic conversions were performed:

data item '_chemical_melting_point' value '444-446' was changed to
'445.0(10)' -- the average value was taken and precision was
estimated.

Automatic conversion script
Id: cif_fix_values 7556 2019-12-06 15:28:31Z antanas 

 Adding full bibliography for 7157462.cif.
;
_cod_original_cell_volume 777.92(15)
_cod_database_code 7157462
_shelx_shelxl_version_number 2014/7
_chemical_oxdiff_formula C20H20O4N1
_shelx_space_group_comment
;
The symmetry employed for this shelxl refinement is uniquely defined
by the following loop, which should always be used as a source of
symmetry information in preference to the above space-group names.
They are only intended as comments.
;
_shelx_estimated_absorpt_t_max 0.816
_shelx_estimated_absorpt_t_min 0.677
_reflns_odcompleteness_completeness 99.82
_reflns_odcompleteness_iscentric 1
_reflns_odcompleteness_theta 66.97
_olex2_refinement_description
;
1. Fixed Uiso
 At 1.2 times of:
  All C(H) groups
 At 1.5 times of:
  All C(H,H,H) groups
2.a Aromatic/amide H refined with riding coordinates:
 C1(H1), C3(H3), C4(H4), C9(H9), C10(H10), C11(H11), C12(H12), C15(H15),
 C16(H16), C18(H18), C19(H19)
2.b Idealised Me refined as rotating group:
 C20(H20A,H20B,H20C)
;
_olex2_submission_special_instructions 'No special instructions were received'
_oxdiff_exptl_absorpt_empirical_details
;
Empirical correction (ABSPACK) includes:
- Absorption correction using spherical harmonics
- Frame scaling
;
_oxdiff_exptl_absorpt_empirical_full_max 1.877
_oxdiff_exptl_absorpt_empirical_full_min 0.739

loop_
_space_group_symop_operation_xyz
'x, y, z'
'-x, -y, -z'

loop_
_atom_site_label
_atom_site_type_symbol
_atom_site_fract_x
_atom_site_fract_y
_atom_site_fract_z
_atom_site_U_iso_or_equiv
_atom_site_adp_type
_atom_site_occupancy
_atom_site_site_symmetry_order
_atom_site_calc_flag
_atom_site_refinement_flags_posn
_atom_site_refinement_flags_adp
_atom_site_refinement_flags_occupancy
_atom_site_disorder_assembly
_atom_site_disorder_group
C1 C 0.3317(5) 0.9959(2) 0.33144(18) 0.0701(7) Uani 1 1 d . . . . .
H1 H 0.2466 0.9922 0.3887 0.084 Uiso 1 1 calc R . . . .
C2 C 0.5587(6) 1.0771(2) 0.34083(19) 0.0744(7) Uani 1 1 d . . . . .
C3 C 0.6915(5) 1.0877(2) 0.2581(2) 0.0704(7) Uani 1 1 d . . . . .
H3 H 0.8455 1.1435 0.2669 0.084 Uiso 1 1 calc R . . . .
C4 C 0.5919(4) 1.0148(2) 0.16344(18) 0.0630(6) Uani 1 1 d . . . . .
H4 H 0.6788 1.0215 0.1072 0.076 Uiso 1 1 calc R . . . .
C5 C 0.3606(4) 0.9298(2) 0.14974(17) 0.0557(6) Uani 1 1 d . . . . .
C6 C 0.2282(4) 0.9181(2) 0.23463(17) 0.0584(6) Uani 1 1 d . . . . .
C7 C -0.0055(4) 0.8255(2) 0.21642(18) 0.0590(6) Uani 1 1 d . . . . .
C8 C -0.0930(4) 0.7567(2) 0.11534(17) 0.0556(6) Uani 1 1 d . . . . .
C9 C -0.3186(4) 0.6658(2) 0.0955(2) 0.0644(6) Uani 1 1 d . . . . .
H9 H -0.3739 0.6201 0.0286 0.077 Uiso 1 1 calc R . . . .
C10 C -0.4592(5) 0.6428(3) 0.1720(2) 0.0761(8) Uani 1 1 d . . . . .
H10 H -0.6086 0.5825 0.1578 0.091 Uiso 1 1 calc R . . . .
C11 C -0.3732(6) 0.7119(3) 0.2720(2) 0.0837(9) Uani 1 1 d . . . . .
H11 H -0.4679 0.6976 0.3246 0.100 Uiso 1 1 calc R . . . .
C12 C -0.1537(5) 0.8000(3) 0.2941(2) 0.0747(7) Uani 1 1 d . . . . .
H12 H -0.1008 0.8439 0.3616 0.090 Uiso 1 1 calc R . . . .
C13 C 0.0574(4) 0.7819(2) 0.03483(17) 0.0528(5) Uani 1 1 d . . . . .
C14 C -0.0299(4) 0.7175(2) -0.07365(17) 0.0529(5) Uani 1 1 d . . . . .
C15 C -0.2290(4) 0.7472(2) -0.11826(19) 0.0637(6) Uani 1 1 d . . . . .
H15 H -0.3171 0.8037 -0.0786 0.076 Uiso 1 1 calc R . . . .
C16 C -0.2968(4) 0.6937(3) -0.22030(19) 0.0674(7) Uani 1 1 d . . . . .
H16 H -0.4287 0.7162 -0.2486 0.081 Uiso 1 1 calc R . . . .
C17 C -0.1743(4) 0.6077(2) -0.28166(18) 0.0655(6) Uani 1 1 d . . . . .
C18 C 0.0196(5) 0.5755(3) -0.23718(19) 0.0693(7) Uani 1 1 d . . . . .
H18 H 0.1027 0.5160 -0.2766 0.083 Uiso 1 1 calc R . . . .
C19 C 0.0917(4) 0.6301(2) -0.13541(19) 0.0637(6) Uani 1 1 d . . . . .
H19 H 0.2246 0.6079 -0.1076 0.076 Uiso 1 1 calc R . . . .
C20 C -0.2498(6) 0.5527(3) -0.3939(2) 0.0962(10) Uani 1 1 d . . . . .
H20A H -0.4235 0.5177 -0.4035 0.144 Uiso 1 1 calc GR . . . .
H20B H -0.1655 0.4839 -0.4227 0.144 Uiso 1 1 calc GR . . . .
H20C H -0.2085 0.6215 -0.4268 0.144 Uiso 1 1 calc GR . . . .
Cl1 Cl 0.6848(2) 1.17170(9) 0.46199(6) 0.1204(5) Uani 1 1 d . . . . .
N1 N 0.2730(3) 0.86166(18) 0.05073(13) 0.0556(5) Uani 1 1 d . . . . .

loop_
_atom_site_aniso_label
_atom_site_aniso_U_11
_atom_site_aniso_U_22
_atom_site_aniso_U_33
_atom_site_aniso_U_23
_atom_site_aniso_U_13
_atom_site_aniso_U_12
C1 0.103(2) 0.0584(14) 0.0534(13) 0.0175(11) 0.0105(13) 0.0238(14)
C2 0.108(2) 0.0543(13) 0.0565(14) 0.0108(11) -0.0097(14) 0.0160(14)
C3 0.0854(17) 0.0516(13) 0.0710(16) 0.0160(12) -0.0088(13) 0.0104(12)
C4 0.0715(15) 0.0551(13) 0.0635(14) 0.0190(11) 0.0031(11) 0.0128(11)
C5 0.0679(14) 0.0478(11) 0.0560(12) 0.0166(10) 0.0035(10) 0.0199(10)
C6 0.0773(15) 0.0488(11) 0.0570(13) 0.0192(10) 0.0062(11) 0.0249(11)
C7 0.0713(15) 0.0532(12) 0.0630(13) 0.0239(11) 0.0144(11) 0.0260(11)
C8 0.0625(13) 0.0502(12) 0.0632(13) 0.0229(10) 0.0141(10) 0.0229(10)
C9 0.0640(14) 0.0594(13) 0.0755(15) 0.0256(12) 0.0111(12) 0.0162(11)
C10 0.0732(17) 0.0717(16) 0.092(2) 0.0344(15) 0.0253(15) 0.0183(13)
C11 0.092(2) 0.0818(18) 0.095(2) 0.0451(17) 0.0423(17) 0.0276(16)
C12 0.099(2) 0.0711(16) 0.0636(15) 0.0264(13) 0.0240(14) 0.0288(15)
C13 0.0562(12) 0.0476(11) 0.0601(13) 0.0173(10) 0.0097(10) 0.0198(10)
C14 0.0501(12) 0.0507(11) 0.0599(12) 0.0178(10) 0.0092(9) 0.0115(9)
C15 0.0627(14) 0.0677(14) 0.0678(14) 0.0197(12) 0.0112(11) 0.0284(12)
C16 0.0610(14) 0.0777(16) 0.0677(15) 0.0237(13) 0.0004(11) 0.0201(12)
C17 0.0621(14) 0.0639(14) 0.0609(14) 0.0124(11) 0.0055(11) -0.0012(11)
C18 0.0659(15) 0.0664(15) 0.0688(16) 0.0039(12) 0.0138(12) 0.0183(12)
C19 0.0550(13) 0.0648(14) 0.0732(15) 0.0142(12) 0.0055(11) 0.0236(11)
C20 0.108(2) 0.097(2) 0.0615(16) 0.0049(15) -0.0005(15) -0.0029(18)
Cl1 0.1780(11) 0.0908(6) 0.0657(5) 0.0036(4) -0.0214(5) -0.0050(6)
N1 0.0604(11) 0.0561(10) 0.0519(10) 0.0161(8) 0.0053(8) 0.0147(9)

loop_
_atom_type_symbol
_atom_type_description
_atom_type_scat_dispersion_real
_atom_type_scat_dispersion_imag
_atom_type_scat_source
C C 0.0181 0.0091 'International Tables Vol C Tables 4.2.6.8 and 6.1.1.4'
H H 0.0000 0.0000 'International Tables Vol C Tables 4.2.6.8 and 6.1.1.4'
Cl Cl 0.3639 0.7018 'International Tables Vol C Tables 4.2.6.8 and 6.1.1.4'
N N 0.0311 0.0180 'International Tables Vol C Tables 4.2.6.8 and 6.1.1.4'

loop_
_geom_angle_atom_site_label_1
_geom_angle_atom_site_label_2
_geom_angle_atom_site_label_3
_geom_angle
_geom_angle_site_symmetry_1
_geom_angle_site_symmetry_3
_geom_angle_publ_flag
C2 C1 H1 120.2 . . ?
C2 C1 C6 119.5(2) . . ?
C6 C1 H1 120.2 . . ?
C1 C2 C3 122.6(2) . . ?
C1 C2 Cl1 118.7(2) . . ?
C3 C2 Cl1 118.7(2) . . ?
C2 C3 H3 120.7 . . ?
C4 C3 C2 118.7(2) . . ?
C4 C3 H3 120.7 . . ?
C3 C4 H4 119.5 . . ?
C3 C4 C5 121.0(2) . . ?
C5 C4 H4 119.5 . . ?
C4 C5 C6 119.9(2) . . ?
N1 C5 C4 116.8(2) . . ?
N1 C5 C6 123.3(2) . . ?
C1 C6 C5 118.3(2) . . ?
C1 C6 C7 124.1(2) . . ?
C5 C6 C7 117.6(2) . . ?
C8 C7 C6 118.6(2) . . ?
C8 C7 C12 117.5(2) . . ?
C12 C7 C6 123.9(2) . . ?
C7 C8 C13 118.1(2) . . ?
C9 C8 C7 119.8(2) . . ?
C9 C8 C13 122.1(2) . . ?
C8 C9 H9 119.2 . . ?
C10 C9 C8 121.7(3) . . ?
C10 C9 H9 119.2 . . ?
C9 C10 H10 120.8 . . ?
C9 C10 C11 118.5(3) . . ?
C11 C10 H10 120.8 . . ?
C10 C11 H11 119.2 . . ?
C12 C11 C10 121.5(2) . . ?
C12 C11 H11 119.2 . . ?
C7 C12 H12 119.5 . . ?
C11 C12 C7 121.1(3) . . ?
C11 C12 H12 119.5 . . ?
C8 C13 C14 120.8(2) . . ?
N1 C13 C8 123.7(2) . . ?
N1 C13 C14 115.50(19) . . ?
C15 C14 C13 121.5(2) . . ?
C19 C14 C13 121.0(2) . . ?
C19 C14 C15 117.5(2) . . ?
C14 C15 H15 119.6 . . ?
C16 C15 C14 120.7(2) . . ?
C16 C15 H15 119.6 . . ?
C15 C16 H16 119.2 . . ?
C15 C16 C17 121.7(2) . . ?
C17 C16 H16 119.2 . . ?
C16 C17 C18 117.8(2) . . ?
C16 C17 C20 120.5(3) . . ?
C18 C17 C20 121.8(3) . . ?
C17 C18 H18 119.5 . . ?
C19 C18 C17 121.1(2) . . ?
C19 C18 H18 119.5 . . ?
C14 C19 H19 119.4 . . ?
C18 C19 C14 121.3(2) . . ?
C18 C19 H19 119.4 . . ?
C17 C20 H20A 109.5 . . ?
C17 C20 H20B 109.5 . . ?
C17 C20 H20C 109.5 . . ?
H20A C20 H20B 109.5 . . ?
H20A C20 H20C 109.5 . . ?
H20B C20 H20C 109.5 . . ?
C13 N1 C5 118.60(19) . . ?

loop_
_geom_bond_atom_site_label_1
_geom_bond_atom_site_label_2
_geom_bond_distance
_geom_bond_site_symmetry_2
_geom_bond_publ_flag
C1 H1 0.9300 . ?
C1 C2 1.370(4) . ?
C1 C6 1.407(3) . ?
C2 C3 1.383(4) . ?
C2 Cl1 1.748(2) . ?
C3 H3 0.9300 . ?
C3 C4 1.365(3) . ?
C4 H4 0.9300 . ?
C4 C5 1.402(3) . ?
C5 C6 1.410(3) . ?
C5 N1 1.385(3) . ?
C6 C7 1.446(3) . ?
C7 C8 1.410(3) . ?
C7 C12 1.411(3) . ?
C8 C9 1.403(3) . ?
C8 C13 1.448(3) . ?
C9 H9 0.9300 . ?
C9 C10 1.366(3) . ?
C10 H10 0.9300 . ?
C10 C11 1.395(4) . ?
C11 H11 0.9300 . ?
C11 C12 1.364(4) . ?
C12 H12 0.9300 . ?
C13 C14 1.488(3) . ?
C13 N1 1.308(3) . ?
C14 C15 1.393(3) . ?
C14 C19 1.386(3) . ?
C15 H15 0.9300 . ?
C15 C16 1.375(3) . ?
C16 H16 0.9300 . ?
C16 C17 1.378(4) . ?
C17 C18 1.381(4) . ?
C17 C20 1.511(3) . ?
C18 H18 0.9300 . ?
C18 C19 1.378(3) . ?
C19 H19 0.9300 . ?
C20 H20A 0.9600 . ?
C20 H20B 0.9600 . ?
C20 H20C 0.9600 . ?

loop_
_geom_torsion_atom_site_label_1
_geom_torsion_atom_site_label_2
_geom_torsion_atom_site_label_3
_geom_torsion_atom_site_label_4
_geom_torsion
_geom_torsion_site_symmetry_1
_geom_torsion_site_symmetry_2
_geom_torsion_site_symmetry_3
_geom_torsion_site_symmetry_4
_geom_torsion_publ_flag
C1 C2 C3 C4 0.2(4) . . . . ?
C1 C6 C7 C8 177.8(2) . . . . ?
C1 C6 C7 C12 -1.7(4) . . . . ?
C2 C1 C6 C5 -1.9(4) . . . . ?
C2 C1 C6 C7 177.5(2) . . . . ?
C2 C3 C4 C5 -0.4(4) . . . . ?
C3 C4 C5 C6 -0.5(4) . . . . ?
C3 C4 C5 N1 178.9(2) . . . . ?
C4 C5 C6 C1 1.7(3) . . . . ?
C4 C5 C6 C7 -177.8(2) . . . . ?
C4 C5 N1 C13 -179.73(19) . . . . ?
C5 C6 C7 C8 -2.8(3) . . . . ?
C5 C6 C7 C12 177.7(2) . . . . ?
C6 C1 C2 C3 1.0(4) . . . . ?
C6 C1 C2 Cl1 -179.45(18) . . . . ?
C6 C5 N1 C13 -0.3(3) . . . . ?
C6 C7 C8 C9 179.7(2) . . . . ?
C6 C7 C8 C13 0.4(3) . . . . ?
C6 C7 C12 C11 179.6(2) . . . . ?
C7 C8 C9 C10 0.8(4) . . . . ?
C7 C8 C13 C14 -176.96(18) . . . . ?
C7 C8 C13 N1 2.2(3) . . . . ?
C8 C7 C12 C11 0.0(4) . . . . ?
C8 C9 C10 C11 -0.2(4) . . . . ?
C8 C13 C14 C15 67.0(3) . . . . ?
C8 C13 C14 C19 -116.1(2) . . . . ?
C8 C13 N1 C5 -2.3(3) . . . . ?
C9 C8 C13 C14 3.7(3) . . . . ?
C9 C8 C13 N1 -177.1(2) . . . . ?
C9 C10 C11 C12 -0.5(4) . . . . ?
C10 C11 C12 C7 0.6(4) . . . . ?
C12 C7 C8 C9 -0.7(3) . . . . ?
C12 C7 C8 C13 -180.0(2) . . . . ?
C13 C8 C9 C10 -180.0(2) . . . . ?
C13 C14 C15 C16 175.4(2) . . . . ?
C13 C14 C19 C18 -176.5(2) . . . . ?
C14 C13 N1 C5 176.95(17) . . . . ?
C14 C15 C16 C17 1.1(4) . . . . ?
C15 C14 C19 C18 0.5(3) . . . . ?
C15 C16 C17 C18 0.5(4) . . . . ?
C15 C16 C17 C20 -178.8(2) . . . . ?
C16 C17 C18 C19 -1.6(4) . . . . ?
C17 C18 C19 C14 1.1(4) . . . . ?
C19 C14 C15 C16 -1.6(3) . . . . ?
C20 C17 C18 C19 177.7(2) . . . . ?
Cl1 C2 C3 C4 -179.37(19) . . . . ?
N1 C5 C6 C1 -177.7(2) . . . . ?
N1 C5 C6 C7 2.9(3) . . . . ?
N1 C13 C14 C15 -112.3(2) . . . . ?
N1 C13 C14 C19 64.6(3) . . . . ?
